data_2216231
loop_
_publ_author_name
'Fang, Xiao-Niu'
'Liu, Li-Min'
'Huang, Gan-Sheng'
'Hu, Ping'

_publ_section_title
;
 4-Chloro-2-[1-(5-chloro-2-hydroxybenzyl)-1<i>H</i>-benzimidazol-2-yl]phenol
;
_journal_coeditor_code AT2495
_journal_issue 12
_journal_name_full 'Acta Crystallographica Section E'
_journal_page_first o4881
_journal_page_last o4881
_journal_paper_doi 10.1107/S160053680706014X
_journal_volume 63
_journal_year 2007
_chemical_formula_iupac 'C20 H14 Cl2 N2 O2'
_chemical_formula_moiety 'C20 H14 Cl2 N2 O2'
_chemical_formula_sum 'C20 H14 Cl2 N2 O2'
_chemical_formula_weight 385.23
_chemical_name_systematic
;
4-Chloro-2-[1-(5-chloro-2-hydroxybenzyl)-1<i>H</i>-benzimidazol-2-yl]phenol
;
_space_group_IT_number 14
_symmetry_cell_setting monoclinic
_symmetry_space_group_name_Hall '-P 2ybc'
_symmetry_space_group_name_H-M 'P 1 21/c 1'
_atom_sites_solution_hydrogens geom
_atom_sites_solution_primary direct
_atom_sites_solution_secondary difmap
_audit_creation_method SHELXL-97
_cell_angle_alpha 90.00
_cell_angle_beta 95.0330(10)
_cell_angle_gamma 90.00
_cell_formula_units_Z 4
_cell_length_a 13.4393(11)
_cell_length_b 8.9757(7)
_cell_length_c 18.8114(15)
_cell_measurement_reflns_used 1705
_cell_measurement_temperature 296(2)
_cell_measurement_theta_max 18.82
_cell_measurement_theta_min 2.17
_cell_volume 2260.4(3)
_computing_cell_refinement APEX2
_computing_data_collection 'APEX2 (Bruker, 2004)'
_computing_data_reduction APEX2
_computing_molecular_graphics APEX2
_computing_publication_material 'APEX2 and publCIF (Westrip, 2007)'
_computing_structure_refinement 'SHELXL97 (Sheldrick, 1997)'
_computing_structure_solution 'SHELXS97 (Sheldrick, 1997)'
_diffrn_ambient_temperature 296(2)
_diffrn_measured_fraction_theta_full 1.000
_diffrn_measured_fraction_theta_max 1.000
_diffrn_measurement_device_type 'Bruker APEX-II area-detector diffractometer'
_diffrn_measurement_method '\f and \w scan'
_diffrn_radiation_monochromator graphite
_diffrn_radiation_source 'fine-focus sealed tube'
_diffrn_radiation_type MoK\a
_diffrn_radiation_wavelength 0.71073
_diffrn_reflns_av_R_equivalents 0.0518
_diffrn_reflns_av_sigmaI/netI 0.0491
_diffrn_reflns_limit_h_max 16
_diffrn_reflns_limit_h_min -16
_diffrn_reflns_limit_k_max 11
_diffrn_reflns_limit_k_min -11
_diffrn_reflns_limit_l_max 22
_diffrn_reflns_limit_l_min -23
_diffrn_reflns_number 15245
_diffrn_reflns_theta_full 26.00
_diffrn_reflns_theta_max 26.00
_diffrn_reflns_theta_min 2.17
_diffrn_standards_decay_% 0
_diffrn_standards_interval_count 0
_diffrn_standards_interval_time 0
_diffrn_standards_number 0
_exptl_absorpt_coefficient_mu 0.301
_exptl_absorpt_correction_T_max 0.96
_exptl_absorpt_correction_T_min 0.92
_exptl_absorpt_correction_type multi-scan
_exptl_absorpt_process_details '(SADABS; Bruker, 2004)'
_exptl_crystal_colour 'pale yellow'
_exptl_crystal_density_diffrn 1.132
_exptl_crystal_density_method 'not measured'
_exptl_crystal_description block
_exptl_crystal_F_000 792
_exptl_crystal_size_max 0.25
_exptl_crystal_size_mid 0.20
_exptl_crystal_size_min 0.13
_refine_diff_density_max 0.438
_refine_diff_density_min -0.285
_refine_ls_extinction_method none
_refine_ls_goodness_of_fit_ref 1.002
_refine_ls_hydrogen_treatment constr
_refine_ls_matrix_type full
_refine_ls_number_parameters 237
_refine_ls_number_reflns 4432
_refine_ls_number_restraints 0
_refine_ls_restrained_S_all 1.002
_refine_ls_R_factor_all 0.1144
_refine_ls_R_factor_gt 0.0665
_refine_ls_shift/su_max 0.000
_refine_ls_shift/su_mean 0.000
_refine_ls_structure_factor_coef Fsqd
_refine_ls_weighting_details 'calc w=1/[\s^2^(Fo^2^)+(0.1107P)^2^+0.0000P] where P=(Fo^2^+2Fc^2^)/3'
_refine_ls_weighting_scheme calc
_refine_ls_wR_factor_gt 0.1891
_refine_ls_wR_factor_ref 0.2109
_reflns_number_gt 2296
_reflns_number_total 4432
_reflns_threshold_expression I>2\s(I)
_cod_data_source_file at2495.cif
_cod_data_source_block I
_cod_original_sg_symbol_H-M 'P 21/c'
_cod_database_code 2216231
_cod_database_fobs_code 2216231

loop_
_symmetry_equiv_pos_as_xyz
'x, y, z'
'-x, y+1/2, -z+1/2'
'-x, -y, -z'
'x, -y-1/2, z-1/2'

loop_
_atom_site_type_symbol
_atom_site_label
_atom_site_fract_x
_atom_site_fract_y
_atom_site_fract_z
_atom_site_U_iso_or_equiv
_atom_site_adp_type
_atom_site_calc_flag
_atom_site_refinement_flags
_atom_site_occupancy
_atom_site_disorder_assembly
_atom_site_disorder_group
C C1 0.5263(2) 0.6889(4) 0.13250(17) 0.0565(8) Uani d . 1 A 1
C C2 0.5229(2) 0.8419(3) 0.13514(17) 0.0555(8) Uani d . 1 A 1
C C3 0.4650(3) 0.9273(5) 0.0858(2) 0.0778(11) Uani d . 1 A 1
H H3 0.4635 1.0308 0.0876 0.093 Uiso calc R 1 A 1
C C4 0.4096(3) 0.8459(7) 0.0334(3) 0.1001(15) Uani d . 1 A 1
H H4 0.3701 0.8976 -0.0014 0.120 Uiso calc R 1 A 1
C C5 0.4101(3) 0.6935(6) 0.0304(2) 0.0961(14) Uani d . 1 A 1
H H5 0.3702 0.6452 -0.0053 0.115 Uiso calc R 1 A 1
C C6 0.4682(3) 0.6112(5) 0.0790(2) 0.0787(11) Uani d . 1 A 1
H H6 0.4692 0.5077 0.0768 0.094 Uiso calc R 1 A 1
C C7 0.6265(2) 0.7535(3) 0.22244(17) 0.0496(8) Uani d . 1 A 1
C C8 0.6978(2) 0.7501(3) 0.28621(19) 0.0553(8) Uani d . 1 A 1
C C9 0.7996(3) 0.7232(4) 0.2781(2) 0.0681(9) Uani d . 1 A 1
C C10 0.8665(3) 0.7139(5) 0.3379(3) 0.0919(13) Uani d . 1 A 1
H H10 0.9334 0.6940 0.3328 0.110 Uiso calc R 1 A 1
C C11 0.8351(4) 0.7338(5) 0.4053(2) 0.0891(13) Uani d . 1 A 1
H H11 0.8810 0.7299 0.4452 0.107 Uiso calc R 1 A 1
C C12 0.7351(3) 0.7595(4) 0.4129(2) 0.0746(11) Uani d . 1 A 1
C C13 0.6678(3) 0.7696(3) 0.35376(19) 0.0640(9) Uani d . 1 A 1
H H13 0.6011 0.7898 0.3594 0.077 Uiso calc R 1 A 1
C C14 0.6075(2) 1.0372(3) 0.21725(18) 0.0586(8) Uani d . 1 A 1
H H14A 0.6327 1.0355 0.2672 0.070 Uiso calc R 1 A 1
H H14B 0.5449 1.0917 0.2136 0.070 Uiso calc R 1 A 1
C C15 0.6809(2) 1.1189(3) 0.17565(15) 0.0507(8) Uani d . 1 A 1
C C16 0.6782(2) 1.2735(3) 0.17478(18) 0.0558(8) Uani d . 1 A 1
C C17 0.7485(3) 1.3551(4) 0.14095(19) 0.0702(10) Uani d . 1 A 1
H H17 0.7477 1.4587 0.1419 0.084 Uiso calc R 1 A 1
C C18 0.8192(3) 1.2801(4) 0.1061(2) 0.0731(10) Uani d . 1 A 1
H H18 0.8658 1.3337 0.0827 0.088 Uiso calc R 1 A 1
C C19 0.8219(2) 1.1288(4) 0.10552(18) 0.0643(9) Uani d . 1 A 1
C C20 0.7541(2) 1.0472(4) 0.14033(17) 0.0589(8) Uani d . 1 A 1
H H20 0.7572 0.9437 0.1402 0.071 Uiso calc R 1 A 1
Cl Cl1 0.69503(11) 0.78143(16) 0.49766(6) 0.1145(5) Uani d . 1 A 1
Cl Cl2 0.91134(8) 1.03568(13) 0.06080(7) 0.1035(5) Uani d . 1 A 1
N N1 0.59146(19) 0.6339(3) 0.18823(14) 0.0554(7) Uani d . 1 A 1
N N2 0.58792(18) 0.8822(3) 0.19284(13) 0.0505(6) Uani d . 1 A 1
O O1 0.82533(19) 0.7035(3) 0.21081(14) 0.0859(8) Uani d . 1 A 1
H H1 0.8828 0.6724 0.2121 0.129 Uiso calc R 1 A 1
O O2 0.60531(19) 1.3402(2) 0.20982(14) 0.0739(7) Uani d . 1 A 1
H H2 0.6091 1.4309 0.2055 0.111 Uiso calc R 1 A 1

loop_
_atom_site_aniso_label
_atom_site_aniso_U_11
_atom_site_aniso_U_22
_atom_site_aniso_U_33
_atom_site_aniso_U_12
_atom_site_aniso_U_13
_atom_site_aniso_U_23
C1 0.059(2) 0.0566(19) 0.056(2) -0.0079(15) 0.0133(17) 0.0022(16)
C2 0.059(2) 0.0490(19) 0.059(2) -0.0008(15) 0.0104(17) 0.0079(15)
C3 0.082(3) 0.082(3) 0.068(2) 0.003(2) 0.001(2) 0.017(2)
C4 0.078(3) 0.136(4) 0.083(3) -0.004(3) -0.011(2) 0.032(3)
C5 0.090(3) 0.127(4) 0.068(3) -0.031(3) -0.013(2) 0.005(3)
C6 0.087(3) 0.081(3) 0.068(3) -0.023(2) 0.012(2) -0.016(2)
C7 0.0498(17) 0.0387(16) 0.062(2) 0.0024(13) 0.0130(15) 0.0054(14)
C8 0.059(2) 0.0398(16) 0.067(2) 0.0034(14) 0.0061(17) 0.0029(14)
C9 0.064(2) 0.072(2) 0.070(2) 0.0080(18) 0.0109(19) 0.0053(18)
C10 0.063(3) 0.122(4) 0.089(3) 0.017(2) -0.003(2) 0.009(3)
C11 0.088(3) 0.106(3) 0.070(3) 0.013(2) -0.015(2) 0.008(2)
C12 0.085(3) 0.074(2) 0.064(2) 0.014(2) 0.003(2) 0.0025(18)
C13 0.070(2) 0.057(2) 0.065(2) 0.0086(16) 0.0091(19) 0.0035(16)
C14 0.066(2) 0.0409(18) 0.071(2) 0.0042(14) 0.0166(17) -0.0015(14)
C15 0.0566(19) 0.0449(18) 0.0500(18) -0.0037(14) 0.0006(15) -0.0015(13)
C16 0.055(2) 0.052(2) 0.061(2) 0.0017(15) 0.0071(16) -0.0013(15)
C17 0.081(3) 0.055(2) 0.077(2) -0.0106(18) 0.016(2) -0.0008(17)
C18 0.065(2) 0.079(3) 0.078(3) -0.0224(19) 0.018(2) -0.0074(19)
C19 0.051(2) 0.070(2) 0.073(2) -0.0088(17) 0.0127(17) -0.0137(17)
C20 0.058(2) 0.0500(19) 0.069(2) -0.0010(15) 0.0065(17) -0.0065(15)
Cl1 0.1381(11) 0.1426(11) 0.0631(7) 0.0356(8) 0.0100(7) 0.0012(6)
Cl2 0.0804(7) 0.1029(9) 0.1341(10) -0.0098(6) 0.0470(7) -0.0360(7)
N1 0.0611(16) 0.0391(14) 0.0673(17) -0.0018(12) 0.0122(14) -0.0035(12)
N2 0.0555(15) 0.0396(14) 0.0567(16) -0.0010(11) 0.0069(13) 0.0048(11)
O1 0.0631(16) 0.116(2) 0.0796(19) 0.0126(15) 0.0140(14) 0.0064(15)
O2 0.0855(17) 0.0362(12) 0.1045(19) 0.0031(11) 0.0339(15) -0.0008(12)

loop_
_atom_type_symbol
_atom_type_description
_atom_type_scat_dispersion_real
_atom_type_scat_dispersion_imag
_atom_type_scat_source
C C 0.0033 0.0016 'International Tables Vol C Tables 4.2.6.8 and 6.1.1.4'
H H 0.0000 0.0000 'International Tables Vol C Tables 4.2.6.8 and 6.1.1.4'
N N 0.0061 0.0033 'International Tables Vol C Tables 4.2.6.8 and 6.1.1.4'
O O 0.0106 0.0060 'International Tables Vol C Tables 4.2.6.8 and 6.1.1.4'
Cl Cl 0.1484 0.1585 'International Tables Vol C Tables 4.2.6.8 and 6.1.1.4'

loop_
_geom_angle_atom_site_label_1
_geom_angle_atom_site_label_2
_geom_angle_atom_site_label_3
_geom_angle
C2 C1 N1 110.3(3)
C2 C1 C6 120.3(3)
N1 C1 C6 129.4(3)
C1 C2 N2 105.6(3)
C1 C2 C3 123.1(3)
N2 C2 C3 131.3(3)
C4 C3 C2 114.7(4)
C4 C3 H3 122.6
C2 C3 H3 122.6
C5 C4 C3 123.4(4)
C5 C4 H4 118.3
C3 C4 H4 118.3
C6 C5 C4 121.2(4)
C6 C5 H5 119.4
C4 C5 H5 119.4
C5 C6 C1 117.4(4)
C5 C6 H6 121.3
C1 C6 H6 121.3
N1 C7 N2 112.6(3)
N1 C7 C8 124.2(3)
N2 C7 C8 123.2(3)
C13 C8 C9 119.1(3)
C13 C8 C7 121.9(3)
C9 C8 C7 119.0(3)
O1 C9 C10 123.6(4)
O1 C9 C8 116.9(3)
C10 C9 C8 119.4(4)
C9 C10 C11 120.7(4)
C9 C10 H10 119.6
C11 C10 H10 119.6
C10 C11 C12 119.6(4)
C10 C11 H11 120.2
C12 C11 H11 120.2
C13 C12 C11 120.2(4)
C13 C12 Cl1 120.0(3)
C11 C12 Cl1 119.8(3)
C12 C13 C8 120.9(4)
C12 C13 H13 119.5
C8 C13 H13 119.5
N2 C14 C15 113.8(2)
N2 C14 H14A 108.8
C15 C14 H14A 108.8
N2 C14 H14B 108.8
C15 C14 H14B 108.8
H14A C14 H14B 107.7
C16 C15 C20 118.4(3)
C16 C15 C14 118.4(3)
C20 C15 C14 123.1(3)
O2 C16 C15 116.8(3)
O2 C16 C17 122.3(3)
C15 C16 C17 120.9(3)
C18 C17 C16 119.0(3)
C18 C17 H17 120.5
C16 C17 H17 120.5
C19 C18 C17 120.9(3)
C19 C18 H18 119.6
C17 C18 H18 119.6
C18 C19 C20 120.5(3)
C18 C19 Cl2 120.3(3)
C20 C19 Cl2 119.2(3)
C19 C20 C15 120.3(3)
C19 C20 H20 119.8
C15 C20 H20 119.8
C7 N1 C1 104.6(2)
C7 N2 C2 106.9(2)
C7 N2 C14 128.1(3)
C2 N2 C14 124.9(3)

loop_
_geom_bond_atom_site_label_1
_geom_bond_atom_site_label_2
_geom_bond_distance
C1 C2 1.375(5)
C1 N1 1.396(4)
C1 C6 1.404(5)
C2 N2 1.381(4)
C2 C3 1.389(5)
C3 C4 1.388(6)
C3 H3 0.9300
C4 C5 1.369(7)
C4 H4 0.9300
C5 C6 1.366(6)
C5 H5 0.9300
C6 H6 0.9300
C7 N1 1.317(4)
C7 N2 1.365(4)
C7 C8 1.468(5)
C8 C13 1.378(5)
C8 C9 1.411(5)
C9 O1 1.353(4)
C9 C10 1.379(5)
C10 C11 1.382(6)
C10 H10 0.9300
C11 C12 1.384(6)
C11 H11 0.9300
C12 C13 1.374(5)
C12 Cl1 1.737(4)
C13 H13 0.9300
C14 N2 1.482(4)
C14 C15 1.503(4)
C14 H14A 0.9700
C14 H14B 0.9700
C15 C16 1.388(4)
C15 C20 1.392(4)
C16 O2 1.367(4)
C16 C17 1.392(4)
C17 C18 1.376(5)
C17 H17 0.9300
C18 C19 1.359(5)
C18 H18 0.9300
C19 C20 1.379(4)
C19 Cl2 1.740(3)
C20 H20 0.9300
O1 H1 0.8200
O2 H2 0.8200

loop_
_geom_hbond_atom_site_label_D
_geom_hbond_atom_site_label_H
_geom_hbond_atom_site_label_A
_geom_hbond_site_symmetry_A
_geom_hbond_distance_DH
_geom_hbond_distance_HA
_geom_hbond_distance_DA
_geom_hbond_angle_DHA
_geom_hbond_publ_flag
O2 H2 N1 1_565 0.82 1.86 2.671(3) 168.6 y
C20 H20 N2 ? 0.93 2.62 2.923(4) 99.7 y
C14 H14B O2 ? 0.97 2.38 2.723(3) 100.3 y

loop_
_cod_related_entry_id
_cod_related_entry_database
_cod_related_entry_code
1 ChemSpider 21120547
